data_7229296
loop_
_publ_author_name
'Hempe, M.'
'Reggelin, M.'

_publ_section_title
;
 Molecular packing and morphological stability of
 dihydro-indeno[1,2-b]fluorenes in the context of their substitution
 pattern
;
_journal_issue 75
_journal_name_full 'RSC Adv.'
_journal_page_first 47183
_journal_paper_doi 10.1039/C7RA09401A
_journal_volume 7
_journal_year 2017
_chemical_formula_moiety 'C42 H42'
_chemical_formula_sum 'C42 H42'
_chemical_formula_weight 546.75
_space_group_crystal_system monoclinic
_space_group_IT_number 9
_space_group_name_Hall 'C -2yc'
_space_group_name_H-M_alt 'C 1 c 1'
_symmetry_space_group_name_Hall 'C -2yc'
_symmetry_space_group_name_H-M 'C 1 c 1'
_atom_sites_solution_hydrogens geom
_audit_creation_method SHELXL-2014/6
_audit_update_record
;
2017-08-14 deposited with the CCDC.
2017-10-06 downloaded from the CCDC.
;
_cell_angle_alpha 90
_cell_angle_beta 118.63(2)
_cell_angle_gamma 90
_cell_formula_units_Z 4
_cell_length_a 15.416(2)
_cell_length_b 20.078(2)
_cell_length_c 12.162(2)
_cell_measurement_reflns_used 2075
_cell_measurement_temperature 293(2)
_cell_measurement_theta_max 27.51
_cell_measurement_theta_min 2.69
_cell_volume 3304.1(10)
_computing_cell_refinement
;
CrysAlis RED (Oxford Diffraction Ltd., 2009)
;
_computing_data_collection
;
CrysAlis CCD (Oxford Diffraction Ltd., 2009)
;
_computing_data_reduction
;
CrysAlis RED (Oxford Diffraction Ltd., 2009)
;
_computing_molecular_graphics 'PLATON (Spek, 2003)'
_computing_publication_material 'SHELXL-2014/6 (Sheldrick, 2014)'
_computing_structure_refinement 'SHELXL-2014/6 (Sheldrick, 2014)'
_computing_structure_solution 'SHELXL-2014 (Sheldrick, 2014)'
_diffrn_ambient_temperature 293(2)
_diffrn_measured_fraction_theta_full 0.990
_diffrn_measured_fraction_theta_max 0.997
_diffrn_measurement_device_type
;  
Oxford Diffraction Xcalibur (TM) Single Crystal X-ray Diffractometer 
with Sapphire CCD Detector.
;
_diffrn_measurement_method
;
Rotation method data acquisition using omega scans.
;
_diffrn_radiation_type MoK\a
_diffrn_radiation_wavelength 0.71073
_diffrn_reflns_av_R_equivalents 0.0322
_diffrn_reflns_av_unetI/netI 0.0418
_diffrn_reflns_Laue_measured_fraction_full 0.990
_diffrn_reflns_Laue_measured_fraction_max 0.997
_diffrn_reflns_limit_h_max 18
_diffrn_reflns_limit_h_min -17
_diffrn_reflns_limit_k_max 24
_diffrn_reflns_limit_k_min -15
_diffrn_reflns_limit_l_max 14
_diffrn_reflns_limit_l_min -13
_diffrn_reflns_number 6266
_diffrn_reflns_point_group_measured_fraction_full 0.990
_diffrn_reflns_point_group_measured_fraction_max 0.997
_diffrn_reflns_theta_full 25.242
_diffrn_reflns_theta_max 25.185
_diffrn_reflns_theta_min 2.785
_diffrn_source 'Enhance (Mo) X-ray Source'
_exptl_absorpt_coefficient_mu 0.062
_exptl_absorpt_correction_T_max 0.990
_exptl_absorpt_correction_T_min 0.979
_exptl_absorpt_correction_type multi-scan
_exptl_absorpt_process_details
;
CrysAlis RED, Oxford Diffraction Ltd., 2009
Empirical absorption correction using spherical harmonics,
implemented in SCALE3 ABSPACK scaling algorithm.
;
_exptl_crystal_colour yellow
_exptl_crystal_density_diffrn 1.099
_exptl_crystal_description prism
_exptl_crystal_F_000 1176
_exptl_crystal_size_max 0.340
_exptl_crystal_size_mid 0.200
_exptl_crystal_size_min 0.160
_refine_diff_density_max 0.134
_refine_diff_density_min -0.156
_refine_diff_density_rms 0.039
_refine_ls_abs_structure_details
;
 Flack x determined using 521 quotients [(I+)-(I-)]/[(I+)+(I-)]
 (Parsons, Flack and Wagner, Acta Cryst. B69 (2013) 249-259).
;
_refine_ls_abs_structure_Flack -6.3(10)
_refine_ls_extinction_method none
_refine_ls_goodness_of_fit_ref 1.085
_refine_ls_hydrogen_treatment constr
_refine_ls_matrix_type full
_refine_ls_number_parameters 379
_refine_ls_number_reflns 3703
_refine_ls_number_restraints 2
_refine_ls_restrained_S_all 1.085
_refine_ls_R_factor_all 0.0766
_refine_ls_R_factor_gt 0.0478
_refine_ls_shift/su_max 0.000
_refine_ls_shift/su_mean 0.000
_refine_ls_structure_factor_coef Fsqd
_refine_ls_weighting_details 'w=1/[\s^2^(Fo^2^)+(0.0467P)^2^+0.8436P] where P=(Fo^2^+2Fc^2^)/3'
_refine_ls_weighting_scheme calc
_refine_ls_wR_factor_gt 0.0957
_refine_ls_wR_factor_ref 0.1092
_reflns_Friedel_coverage 0.246
_reflns_Friedel_fraction_full 0.245
_reflns_Friedel_fraction_max 0.247
_reflns_number_gt 2729
_reflns_number_total 3703
_reflns_threshold_expression 'I > 2\s(I)'
_cod_data_source_file c7ra09401a2.cif
_cod_data_source_block 1326m
_cod_original_cell_volume 3304.1(9)
_cod_database_code 7229296
_shelx_space_group_comment
;
The symmetry employed for this shelxl refinement is uniquely defined
by the following loop, which should always be used as a source of
symmetry information in preference to the above space-group names.
They are only intended as comments.
;
_shelx_estimated_absorpt_t_min 0.979
_shelx_estimated_absorpt_t_max 0.990
_shelxl_version_number 2014/6

loop_
_space_group_symop_operation_xyz
'x, y, z'
'x, -y, z+1/2'
'x+1/2, y+1/2, z'
'x+1/2, -y+1/2, z+1/2'

loop_
_atom_site_label
_atom_site_type_symbol
_atom_site_fract_x
_atom_site_fract_y
_atom_site_fract_z
_atom_site_U_iso_or_equiv
_atom_site_adp_type
_atom_site_occupancy
_atom_site_site_symmetry_order
_atom_site_calc_flag
_atom_site_refinement_flags_posn
_atom_site_refinement_flags_adp
C1 C 0.2604(2) 0.26745(17) 0.6196(3) 0.0458(9) Uani 1 1 d . .
C2 C 0.1636(3) 0.2662(2) 0.6285(3) 0.0514(10) Uani 1 1 d . .
C3 C 0.0894(3) 0.3128(2) 0.5868(4) 0.0680(12) Uani 1 1 d . .
H3 H 0.0937 0.3519 0.5487 0.082 Uiso 1 1 calc R U
C4 C 0.0080(3) 0.3002(3) 0.6030(5) 0.0834(15) Uani 1 1 d . .
H4 H -0.0431 0.3311 0.5753 0.100 Uiso 1 1 calc R U
C5 C 0.0018(3) 0.2424(3) 0.6596(5) 0.0826(15) Uani 1 1 d . .
H5 H -0.0537 0.2348 0.6692 0.099 Uiso 1 1 calc R U
C6 C 0.0756(3) 0.1959(2) 0.7020(4) 0.0680(12) Uani 1 1 d . .
H6 H 0.0709 0.1570 0.7404 0.082 Uiso 1 1 calc R U
C7 C 0.1579(3) 0.2079(2) 0.6863(3) 0.0535(10) Uani 1 1 d . .
C8 C 0.2464(3) 0.16769(19) 0.7203(3) 0.0507(10) Uani 1 1 d . .
C9 C 0.2726(3) 0.1050(2) 0.7758(4) 0.0609(11) Uani 1 1 d . .
H9 H 0.2318 0.0824 0.7998 0.073 Uiso 1 1 calc R U
C10 C 0.3606(3) 0.07731(19) 0.7943(3) 0.0558(10) Uani 1 1 d . .
C11 C 0.4220(3) 0.11192(17) 0.7591(3) 0.0492(9) Uani 1 1 d . .
C12 C 0.3958(3) 0.17436(18) 0.7030(3) 0.0487(9) Uani 1 1 d . .
H12 H 0.4367 0.1972 0.6792 0.058 Uiso 1 1 calc R U
C13 C 0.3071(3) 0.20143(17) 0.6836(3) 0.0454(9) Uani 1 1 d . .
C14 C 0.5093(3) 0.07052(19) 0.7893(3) 0.0546(10) Uani 1 1 d . .
C15 C 0.5907(3) 0.0825(2) 0.7735(4) 0.0671(12) Uani 1 1 d . .
H15 H 0.5985 0.1233 0.7429 0.080 Uiso 1 1 calc R U
C16 C 0.6603(4) 0.0329(2) 0.8040(5) 0.0828(14) Uani 1 1 d . .
H16 H 0.7150 0.0398 0.7922 0.099 Uiso 1 1 calc R U
C17 C 0.6496(4) -0.0269(3) 0.8518(6) 0.1035(19) Uani 1 1 d . .
H17 H 0.6973 -0.0599 0.8726 0.124 Uiso 1 1 calc R U
C18 C 0.5685(4) -0.0382(2) 0.8690(6) 0.0987(18) Uani 1 1 d . .
H18 H 0.5614 -0.0787 0.9010 0.118 Uiso 1 1 calc R U
C19 C 0.4984(3) 0.0107(2) 0.8386(4) 0.0690(12) Uani 1 1 d . .
C20 C 0.4035(3) 0.0096(2) 0.8480(4) 0.0712(13) Uani 1 1 d . .
C21 C 0.3345(4) -0.0464(2) 0.7679(5) 0.0973(17) Uani 1 1 d . .
H21A H 0.3631 -0.0887 0.8037 0.146 Uiso 1 1 calc R U
H21B H 0.2716 -0.0420 0.7655 0.146 Uiso 1 1 calc R U
H21C H 0.3257 -0.0436 0.6843 0.146 Uiso 1 1 calc R U
C22 C 0.4245(5) 0.0024(3) 0.9853(5) 0.110(2) Uani 1 1 d . .
H22A H 0.4515 -0.0409 1.0161 0.166 Uiso 1 1 calc R U
H22B H 0.4710 0.0359 1.0359 0.166 Uiso 1 1 calc R U
H22C H 0.3641 0.0079 0.9889 0.166 Uiso 1 1 calc R U
C23 C 0.2399(2) 0.26442(17) 0.4835(3) 0.0433(9) Uani 1 1 d . .
C24 C 0.1564(3) 0.2333(2) 0.3918(4) 0.0590(11) Uani 1 1 d . .
H24 H 0.1113 0.2149 0.4136 0.071 Uiso 1 1 calc R U
C25 C 0.1376(3) 0.22850(19) 0.2691(4) 0.0577(11) Uani 1 1 d . .
H25 H 0.0811 0.2062 0.2115 0.069 Uiso 1 1 calc R U
C26 C 0.1997(2) 0.25561(17) 0.2291(3) 0.0458(9) Uani 1 1 d . .
C27 C 0.2853(3) 0.2843(2) 0.3219(4) 0.0584(11) Uani 1 1 d . .
H27 H 0.3315 0.3011 0.3007 0.070 Uiso 1 1 calc R U
C28 C 0.3043(3) 0.2887(2) 0.4448(4) 0.0549(10) Uani 1 1 d . .
H28 H 0.3626 0.3087 0.5034 0.066 Uiso 1 1 calc R U
C29 C 0.3213(3) 0.32825(17) 0.6914(3) 0.0456(9) Uani 1 1 d . .
C30 C 0.3951(3) 0.32422(19) 0.8140(4) 0.0562(10) Uani 1 1 d . .
H30 H 0.4099 0.2832 0.8544 0.067 Uiso 1 1 calc R U
C31 C 0.4477(3) 0.3802(2) 0.8785(4) 0.0597(11) Uani 1 1 d . .
H31 H 0.4970 0.3756 0.9611 0.072 Uiso 1 1 calc R U
C32 C 0.4293(3) 0.44227(18) 0.8242(3) 0.0482(9) Uani 1 1 d . .
C33 C 0.3522(3) 0.44644(19) 0.7016(4) 0.0560(10) Uani 1 1 d . .
H33 H 0.3353 0.4878 0.6626 0.067 Uiso 1 1 calc R U
C34 C 0.3001(3) 0.39090(18) 0.6365(4) 0.0550(10) Uani 1 1 d . .
H34 H 0.2500 0.3956 0.5543 0.066 Uiso 1 1 calc R U
C35 C 0.1762(3) 0.25311(19) 0.0913(4) 0.0557(10) Uani 1 1 d . .
C36 C 0.0649(3) 0.2558(3) 0.0041(4) 0.1023(18) Uani 1 1 d . .
H36A H 0.0385 0.2958 0.0201 0.153 Uiso 1 1 calc R U
H36B H 0.0520 0.2557 -0.0813 0.153 Uiso 1 1 calc R U
H36C H 0.0341 0.2177 0.0187 0.153 Uiso 1 1 calc R U
C37 C 0.2202(4) 0.1901(2) 0.0680(5) 0.0924(16) Uani 1 1 d . .
H37A H 0.2901 0.1893 0.1236 0.139 Uiso 1 1 calc R U
H37B H 0.1901 0.1517 0.0829 0.139 Uiso 1 1 calc R U
H37C H 0.2080 0.1897 -0.0171 0.139 Uiso 1 1 calc R U
C38 C 0.2204(4) 0.3129(2) 0.0566(4) 0.0842(14) Uani 1 1 d . .
H38A H 0.1940 0.3534 0.0704 0.126 Uiso 1 1 calc R U
H38B H 0.2910 0.3127 0.1078 0.126 Uiso 1 1 calc R U
H38C H 0.2039 0.3099 -0.0300 0.126 Uiso 1 1 calc R U
C39 C 0.4933(3) 0.5019(2) 0.8959(4) 0.0612(11) Uani 1 1 d . .
C40 C 0.4978(6) 0.5081(3) 1.0223(6) 0.130(3) Uani 1 1 d . .
H40A H 0.4323 0.5142 1.0111 0.195 Uiso 1 1 calc R U
H40B H 0.5260 0.4684 1.0701 0.195 Uiso 1 1 calc R U
H40C H 0.5380 0.5458 1.0662 0.195 Uiso 1 1 calc R U
C41 C 0.4517(4) 0.5668(2) 0.8235(6) 0.1000(18) Uani 1 1 d . .
H41A H 0.4483 0.5637 0.7428 0.150 Uiso 1 1 calc R U
H41B H 0.3866 0.5743 0.8130 0.150 Uiso 1 1 calc R U
H41C H 0.4939 0.6032 0.8694 0.150 Uiso 1 1 calc R U
C42 C 0.5957(4) 0.4922(3) 0.9101(6) 0.109(2) Uani 1 1 d . .
H42A H 0.5911 0.4884 0.8288 0.164 Uiso 1 1 calc R U
H42B H 0.6365 0.5297 0.9534 0.164 Uiso 1 1 calc R U
H42C H 0.6245 0.4524 0.9573 0.164 Uiso 1 1 calc R U

loop_
_atom_site_aniso_label
_atom_site_aniso_U_11
_atom_site_aniso_U_22
_atom_site_aniso_U_33
_atom_site_aniso_U_23
_atom_site_aniso_U_13
_atom_site_aniso_U_12
C1 0.042(2) 0.047(2) 0.043(2) 0.0015(18) 0.0158(18) -0.0036(17)
C2 0.039(2) 0.066(3) 0.043(2) -0.003(2) 0.0147(18) -0.006(2)
C3 0.049(3) 0.085(3) 0.066(3) 0.003(2) 0.024(2) 0.005(2)
C4 0.052(3) 0.115(4) 0.083(4) -0.004(3) 0.032(3) 0.003(3)
C5 0.051(3) 0.131(5) 0.071(3) -0.014(3) 0.034(3) -0.015(3)
C6 0.057(3) 0.093(3) 0.057(3) -0.006(3) 0.030(2) -0.017(3)
C7 0.045(2) 0.073(3) 0.040(2) -0.006(2) 0.0185(18) -0.013(2)
C8 0.056(2) 0.054(2) 0.039(2) 0.0000(19) 0.0200(19) -0.012(2)
C9 0.063(3) 0.068(3) 0.047(2) 0.006(2) 0.022(2) -0.021(2)
C10 0.065(3) 0.051(2) 0.038(2) 0.0044(19) 0.014(2) -0.013(2)
C11 0.055(2) 0.043(2) 0.038(2) 0.0014(18) 0.0130(19) -0.0081(19)
C12 0.048(2) 0.049(2) 0.044(2) 0.0029(18) 0.0182(18) -0.0094(19)
C13 0.044(2) 0.046(2) 0.043(2) 0.0009(18) 0.0177(18) -0.0072(18)
C14 0.057(3) 0.045(2) 0.043(2) 0.0013(19) 0.009(2) -0.0034(19)
C15 0.058(3) 0.053(2) 0.066(3) 0.001(2) 0.011(2) 0.001(2)
C16 0.057(3) 0.075(3) 0.093(4) 0.003(3) 0.018(3) 0.008(3)
C17 0.083(4) 0.067(3) 0.123(5) 0.021(3) 0.020(4) 0.023(3)
C18 0.090(4) 0.061(3) 0.112(4) 0.030(3) 0.021(3) 0.009(3)
C19 0.073(3) 0.050(2) 0.054(3) 0.010(2) 0.006(2) 0.001(2)
C20 0.084(3) 0.056(3) 0.059(3) 0.016(2) 0.023(2) -0.010(2)
C21 0.102(4) 0.057(3) 0.104(4) 0.008(3) 0.026(3) -0.019(3)
C22 0.138(5) 0.105(4) 0.072(4) 0.039(3) 0.037(4) 0.000(4)
C23 0.034(2) 0.0461(19) 0.042(2) 0.0053(17) 0.0119(17) 0.0028(16)
C24 0.049(2) 0.066(2) 0.055(3) -0.005(2) 0.020(2) -0.024(2)
C25 0.050(2) 0.063(2) 0.045(2) -0.009(2) 0.0098(19) -0.015(2)
C26 0.038(2) 0.0436(19) 0.049(2) -0.0006(18) 0.0162(18) 0.0020(17)
C27 0.041(2) 0.078(3) 0.059(3) -0.001(2) 0.026(2) -0.006(2)
C28 0.038(2) 0.073(3) 0.048(2) -0.006(2) 0.0158(18) -0.0112(19)
C29 0.039(2) 0.049(2) 0.044(2) 0.0034(18) 0.0167(18) 0.0007(17)
C30 0.059(2) 0.050(2) 0.043(2) 0.0078(19) 0.011(2) 0.0020(19)
C31 0.055(2) 0.062(3) 0.042(2) -0.001(2) 0.0066(19) -0.004(2)
C32 0.048(2) 0.053(2) 0.045(2) -0.005(2) 0.0238(19) -0.0016(19)
C33 0.065(3) 0.044(2) 0.056(3) 0.007(2) 0.027(2) 0.001(2)
C34 0.054(2) 0.053(2) 0.041(2) 0.0045(19) 0.0095(19) 0.003(2)
C35 0.056(2) 0.060(2) 0.046(2) 0.000(2) 0.0207(19) 0.009(2)
C36 0.062(3) 0.180(6) 0.048(3) -0.002(3) 0.012(2) 0.005(3)
C37 0.124(4) 0.080(3) 0.080(4) -0.006(3) 0.054(3) 0.024(3)
C38 0.094(4) 0.087(3) 0.066(3) 0.023(3) 0.033(3) 0.013(3)
C39 0.065(3) 0.061(3) 0.058(3) -0.014(2) 0.030(2) -0.011(2)
C40 0.206(7) 0.115(4) 0.090(4) -0.049(4) 0.089(5) -0.071(5)
C41 0.113(4) 0.055(3) 0.119(5) -0.011(3) 0.045(4) -0.024(3)
C42 0.068(3) 0.115(4) 0.133(5) -0.043(4) 0.038(3) -0.032(3)

loop_
_atom_type_symbol
_atom_type_description
_atom_type_scat_dispersion_real
_atom_type_scat_dispersion_imag
_atom_type_scat_source
C C 0.0033 0.0016 'International Tables Vol C Tables 4.2.6.8 and 6.1.1.4'
H H 0.0000 0.0000 'International Tables Vol C Tables 4.2.6.8 and 6.1.1.4'

loop_
_geom_angle_atom_site_label_1
_geom_angle_atom_site_label_2
_geom_angle_atom_site_label_3
_geom_angle
C23 C1 C13 108.6(3)
C23 C1 C29 113.6(3)
C13 C1 C29 113.0(3)
C23 C1 C2 111.6(3)
C13 C1 C2 100.7(3)
C29 C1 C2 108.7(3)
C3 C2 C7 121.1(4)
C3 C2 C1 128.6(4)
C7 C2 C1 110.3(3)
C2 C3 C4 118.3(4)
C2 C3 H3 120.9
C4 C3 H3 120.9
C5 C4 C3 120.8(5)
C5 C4 H4 119.6
C3 C4 H4 119.6
C6 C5 C4 121.3(4)
C6 C5 H5 119.3
C4 C5 H5 119.3
C5 C6 C7 118.5(4)
C5 C6 H6 120.7
C7 C6 H6 120.7
C2 C7 C6 120.0(4)
C2 C7 C8 109.3(3)
C6 C7 C8 130.8(4)
C13 C8 C9 120.8(4)
C13 C8 C7 108.7(3)
C9 C8 C7 130.5(4)
C10 C9 C8 118.4(4)
C10 C9 H9 120.8
C8 C9 H9 120.8
C9 C10 C11 120.5(4)
C9 C10 C20 128.5(4)
C11 C10 C20 111.1(4)
C12 C11 C10 121.2(4)
C12 C11 C14 130.4(4)
C10 C11 C14 108.4(3)
C13 C12 C11 118.0(3)
C13 C12 H12 121.0
C11 C12 H12 121.0
C12 C13 C8 121.1(3)
C12 C13 C1 127.8(3)
C8 C13 C1 111.1(3)
C15 C14 C19 121.2(4)
C15 C14 C11 130.6(4)
C19 C14 C11 108.2(4)
C14 C15 C16 118.6(4)
C14 C15 H15 120.7
C16 C15 H15 120.7
C17 C16 C15 120.5(5)
C17 C16 H16 119.7
C15 C16 H16 119.7
C16 C17 C18 120.5(5)
C16 C17 H17 119.8
C18 C17 H17 119.8
C19 C18 C17 119.6(5)
C19 C18 H18 120.2
C17 C18 H18 120.2
C18 C19 C14 119.5(5)
C18 C19 C20 129.1(4)
C14 C19 C20 111.4(4)
C10 C20 C19 101.0(3)
C10 C20 C21 111.0(3)
C19 C20 C21 111.2(4)
C10 C20 C22 111.8(4)
C19 C20 C22 111.8(4)
C21 C20 C22 109.9(4)
C20 C21 H21A 109.5
C20 C21 H21B 109.5
H21A C21 H21B 109.5
C20 C21 H21C 109.5
H21A C21 H21C 109.5
H21B C21 H21C 109.5
C20 C22 H22A 109.5
C20 C22 H22B 109.5
H22A C22 H22B 109.5
C20 C22 H22C 109.5
H22A C22 H22C 109.5
H22B C22 H22C 109.5
C28 C23 C24 115.4(3)
C28 C23 C1 123.1(3)
C24 C23 C1 121.3(3)
C25 C24 C23 122.3(4)
C25 C24 H24 118.8
C23 C24 H24 118.8
C26 C25 C24 122.2(3)
C26 C25 H25 118.9
C24 C25 H25 118.9
C25 C26 C27 115.4(3)
C25 C26 C35 122.1(3)
C27 C26 C35 122.5(3)
C28 C27 C26 122.2(4)
C28 C27 H27 118.9
C26 C27 H27 118.9
C23 C28 C27 122.3(3)
C23 C28 H28 118.9
C27 C28 H28 118.9
C30 C29 C34 117.1(4)
C30 C29 C1 122.2(3)
C34 C29 C1 120.6(3)
C29 C30 C31 121.3(4)
C29 C30 H30 119.3
C31 C30 H30 119.3
C32 C31 C30 122.2(4)
C32 C31 H31 118.9
C30 C31 H31 118.9
C31 C32 C33 116.2(3)
C31 C32 C39 120.5(4)
C33 C32 C39 123.2(3)
C34 C33 C32 121.9(4)
C34 C33 H33 119.1
C32 C33 H33 119.1
C33 C34 C29 121.2(4)
C33 C34 H34 119.4
C29 C34 H34 119.4
C37 C35 C36 110.7(4)
C37 C35 C26 109.7(3)
C36 C35 C26 110.9(3)
C37 C35 C38 107.6(4)
C36 C35 C38 106.3(4)
C26 C35 C38 111.7(3)
C35 C36 H36A 109.5
C35 C36 H36B 109.5
H36A C36 H36B 109.5
C35 C36 H36C 109.5
H36A C36 H36C 109.5
H36B C36 H36C 109.5
C35 C37 H37A 109.5
C35 C37 H37B 109.5
H37A C37 H37B 109.5
C35 C37 H37C 109.5
H37A C37 H37C 109.5
H37B C37 H37C 109.5
C35 C38 H38A 109.5
C35 C38 H38B 109.5
H38A C38 H38B 109.5
C35 C38 H38C 109.5
H38A C38 H38C 109.5
H38B C38 H38C 109.5
C40 C39 C42 110.9(5)
C40 C39 C41 108.5(4)
C42 C39 C41 107.6(4)
C40 C39 C32 110.3(4)
C42 C39 C32 108.5(3)
C41 C39 C32 111.1(4)
C39 C40 H40A 109.5
C39 C40 H40B 109.5
H40A C40 H40B 109.5
C39 C40 H40C 109.5
H40A C40 H40C 109.5
H40B C40 H40C 109.5
C39 C41 H41A 109.5
C39 C41 H41B 109.5
H41A C41 H41B 109.5
C39 C41 H41C 109.5
H41A C41 H41C 109.5
H41B C41 H41C 109.5
C39 C42 H42A 109.5
C39 C42 H42B 109.5
H42A C42 H42B 109.5
C39 C42 H42C 109.5
H42A C42 H42C 109.5
H42B C42 H42C 109.5

loop_
_geom_bond_atom_site_label_1
_geom_bond_atom_site_label_2
_geom_bond_distance
C1 C23 1.531(5)
C1 C13 1.531(5)
C1 C29 1.532(5)
C1 C2 1.547(5)
C2 C3 1.374(5)
C2 C7 1.389(5)
C3 C4 1.383(6)
C3 H3 0.9300
C4 C5 1.375(7)
C4 H4 0.9300
C5 C6 1.368(6)
C5 H5 0.9300
C6 C7 1.390(5)
C6 H6 0.9300
C7 C8 1.465(5)
C8 C13 1.390(5)
C8 C9 1.393(5)
C9 C10 1.382(6)
C9 H9 0.9300
C10 C11 1.397(5)
C10 C20 1.516(6)
C11 C12 1.392(5)
C11 C14 1.470(5)
C12 C13 1.383(5)
C12 H12 0.9300
C14 C15 1.379(6)
C14 C19 1.388(6)
C15 C16 1.380(6)
C15 H15 0.9300
C16 C17 1.377(7)
C16 H16 0.9300
C17 C18 1.382(8)
C17 H17 0.9300
C18 C19 1.373(7)
C18 H18 0.9300
C19 C20 1.522(6)
C20 C21 1.534(6)
C20 C22 1.547(7)
C21 H21A 0.9600
C21 H21B 0.9600
C21 H21C 0.9600
C22 H22A 0.9600
C22 H22B 0.9600
C22 H22C 0.9600
C23 C28 1.375(5)
C23 C24 1.384(5)
C24 C25 1.381(5)
C24 H24 0.9300
C25 C26 1.377(5)
C25 H25 0.9300
C26 C27 1.385(5)
C26 C35 1.536(5)
C27 C28 1.382(5)
C27 H27 0.9300
C28 H28 0.9300
C29 C30 1.378(5)
C29 C34 1.388(5)
C30 C31 1.388(5)
C30 H30 0.9300
C31 C32 1.374(5)
C31 H31 0.9300
C32 C33 1.395(5)
C32 C39 1.531(5)
C33 C34 1.380(5)
C33 H33 0.9300
C34 H34 0.9300
C35 C37 1.524(5)
C35 C36 1.526(6)
C35 C38 1.535(6)
C36 H36A 0.9600
C36 H36B 0.9600
C36 H36C 0.9600
C37 H37A 0.9600
C37 H37B 0.9600
C37 H37C 0.9600
C38 H38A 0.9600
C38 H38B 0.9600
C38 H38C 0.9600
C39 C40 1.511(7)
C39 C42 1.516(7)
C39 C41 1.531(6)
C40 H40A 0.9600
C40 H40B 0.9600
C40 H40C 0.9600
C41 H41A 0.9600
C41 H41B 0.9600
C41 H41C 0.9600
C42 H42A 0.9600
C42 H42B 0.9600
C42 H42C 0.9600

loop_
_geom_torsion_atom_site_label_1
_geom_torsion_atom_site_label_2
_geom_torsion_atom_site_label_3
_geom_torsion_atom_site_label_4
_geom_torsion
C23 C1 C2 C3 -65.1(5)
C13 C1 C2 C3 179.9(4)
C29 C1 C2 C3 61.0(5)
C23 C1 C2 C7 114.1(3)
C13 C1 C2 C7 -0.9(4)
C29 C1 C2 C7 -119.8(3)
C7 C2 C3 C4 -0.4(6)
C1 C2 C3 C4 178.7(4)
C2 C3 C4 C5 0.1(7)
C3 C4 C5 C6 0.3(7)
C4 C5 C6 C7 -0.3(7)
C3 C2 C7 C6 0.4(6)
C1 C2 C7 C6 -178.8(3)
C3 C2 C7 C8 179.8(4)
C1 C2 C7 C8 0.5(4)
C5 C6 C7 C2 -0.1(6)
C5 C6 C7 C8 -179.2(4)
C2 C7 C8 C13 0.2(4)
C6 C7 C8 C13 179.4(4)
C2 C7 C8 C9 -177.7(4)
C6 C7 C8 C9 1.5(7)
C13 C8 C9 C10 0.4(6)
C7 C8 C9 C10 178.1(4)
C8 C9 C10 C11 0.7(6)
C8 C9 C10 C20 -177.7(4)
C9 C10 C11 C12 -1.0(6)
C20 C10 C11 C12 177.6(3)
C9 C10 C11 C14 -179.8(4)
C20 C10 C11 C14 -1.2(4)
C10 C11 C12 C13 0.4(5)
C14 C11 C12 C13 178.8(4)
C11 C12 C13 C8 0.7(5)
C11 C12 C13 C1 -177.4(3)
C9 C8 C13 C12 -1.1(5)
C7 C8 C13 C12 -179.2(3)
C9 C8 C13 C1 177.3(3)
C7 C8 C13 C1 -0.9(4)
C23 C1 C13 C12 62.0(5)
C29 C1 C13 C12 -64.9(5)
C2 C1 C13 C12 179.3(3)
C23 C1 C13 C8 -116.2(3)
C29 C1 C13 C8 116.8(3)
C2 C1 C13 C8 1.1(4)
C12 C11 C14 C15 1.8(7)
C10 C11 C14 C15 -179.6(4)
C12 C11 C14 C19 -176.7(4)
C10 C11 C14 C19 1.9(4)
C19 C14 C15 C16 2.0(6)
C11 C14 C15 C16 -176.3(4)
C14 C15 C16 C17 -1.3(7)
C15 C16 C17 C18 0.5(9)
C16 C17 C18 C19 -0.2(9)
C17 C18 C19 C14 0.9(8)
C17 C18 C19 C20 179.4(5)
C15 C14 C19 C18 -1.8(6)
C11 C14 C19 C18 176.9(4)
C15 C14 C19 C20 179.4(4)
C11 C14 C19 C20 -1.9(5)
C9 C10 C20 C19 178.6(4)
C11 C10 C20 C19 0.1(4)
C9 C10 C20 C21 60.7(6)
C11 C10 C20 C21 -117.8(4)
C9 C10 C20 C22 -62.4(6)
C11 C10 C20 C22 119.1(4)
C18 C19 C20 C10 -177.5(5)
C14 C19 C20 C10 1.1(5)
C18 C19 C20 C21 -59.7(6)
C14 C19 C20 C21 118.9(4)
C18 C19 C20 C22 63.5(7)
C14 C19 C20 C22 -117.9(4)
C13 C1 C23 C28 -94.7(4)
C29 C1 C23 C28 31.9(5)
C2 C1 C23 C28 155.2(3)
C13 C1 C23 C24 81.6(4)
C29 C1 C23 C24 -151.8(3)
C2 C1 C23 C24 -28.5(5)
C28 C23 C24 C25 -1.8(6)
C1 C23 C24 C25 -178.4(4)
C23 C24 C25 C26 -1.3(6)
C24 C25 C26 C27 3.9(6)
C24 C25 C26 C35 -177.1(4)
C25 C26 C27 C28 -3.5(6)
C35 C26 C27 C28 177.5(4)
C24 C23 C28 C27 2.1(6)
C1 C23 C28 C27 178.7(4)
C26 C27 C28 C23 0.5(6)
C23 C1 C29 C30 -139.6(3)
C13 C1 C29 C30 -15.4(5)
C2 C1 C29 C30 95.5(4)
C23 C1 C29 C34 43.9(5)
C13 C1 C29 C34 168.2(3)
C2 C1 C29 C34 -81.0(4)
C34 C29 C30 C31 -1.7(6)
C1 C29 C30 C31 -178.3(3)
C29 C30 C31 C32 0.1(6)
C30 C31 C32 C33 2.1(6)
C30 C31 C32 C39 -176.1(4)
C31 C32 C33 C34 -2.7(5)
C39 C32 C33 C34 175.5(4)
C32 C33 C34 C29 1.2(6)
C30 C29 C34 C33 1.1(6)
C1 C29 C34 C33 177.8(3)
C25 C26 C35 C37 -90.4(5)
C27 C26 C35 C37 88.6(5)
C25 C26 C35 C36 32.1(5)
C27 C26 C35 C36 -148.9(4)
C25 C26 C35 C38 150.4(4)
C27 C26 C35 C38 -30.6(5)
C31 C32 C39 C40 -52.9(6)
C33 C32 C39 C40 129.0(5)
C31 C32 C39 C42 68.7(5)
C33 C32 C39 C42 -109.4(5)
C31 C32 C39 C41 -173.2(4)
C33 C32 C39 C41 8.7(5)
